data_7108545
loop_
_publ_author_name
'Jun-Li Hou'
'Xiao-Bo Hu'
'Zhenxia Chen'
'Lei Chen'
'Ling Zhang'
'Zhan-Ting Li'

_publ_section_title
;
 Pillar[n]arenes (n = 8-10) with two cavities: synthesis, structures and
 complexing properties
;
_journal_name_full Chem.Commun.
_journal_page_first 10999
_journal_paper_doi 10.1039/c2cc36027f
_journal_volume 48
_journal_year 2012
_chemical_formula_sum 'C110 H140 O20'
_chemical_formula_weight 1782.22
_chemical_name_systematic
;
?
;
_space_group_IT_number 15
_symmetry_cell_setting monoclinic
_symmetry_space_group_name_Hall '-C 2yc'
_symmetry_space_group_name_H-M 'C 1 2/c 1'
_atom_sites_solution_hydrogens geom
_atom_sites_solution_primary direct
_atom_sites_solution_secondary difmap
_audit_creation_method SHELXL-97
_cell_angle_alpha 90.00
_cell_angle_beta 122.625(2)
_cell_angle_gamma 90.00
_cell_formula_units_Z 4
_cell_length_a 46.342(7)
_cell_length_b 12.654(2)
_cell_length_c 25.206(4)
_cell_measurement_reflns_used 8637
_cell_measurement_temperature 173(2)
_cell_measurement_theta_max 27.66
_cell_measurement_theta_min 2.34
_cell_volume 12449(3)
_computing_cell_refinement 'Bruker SAINT'
_computing_data_collection 'Bruker APEX2'
_computing_data_reduction 'Bruker SAINT'
_computing_molecular_graphics 'Bruker SHELXTL'
_computing_publication_material 'Bruker SHELXTL'
_computing_structure_refinement 'SHELXL-97 (Sheldrick, 1997)'
_computing_structure_solution 'SHELXS-97 (Sheldrick, 1990)'
_diffrn_ambient_temperature 173(2)
_diffrn_measured_fraction_theta_full 0.993
_diffrn_measured_fraction_theta_max 0.993
_diffrn_measurement_device_type 'Bruker APEX-II CCD'
_diffrn_measurement_method '\f and \w scans'
_diffrn_radiation_monochromator graphite
_diffrn_radiation_source 'fine-focus sealed tube'
_diffrn_radiation_type MoK\a
_diffrn_radiation_wavelength 0.71073
_diffrn_reflns_av_R_equivalents 0.0518
_diffrn_reflns_av_sigmaI/netI 0.0647
_diffrn_reflns_limit_h_max 51
_diffrn_reflns_limit_h_min -55
_diffrn_reflns_limit_k_max 15
_diffrn_reflns_limit_k_min -13
_diffrn_reflns_limit_l_max 29
_diffrn_reflns_limit_l_min -29
_diffrn_reflns_number 35930
_diffrn_reflns_theta_full 25.01
_diffrn_reflns_theta_max 25.01
_diffrn_reflns_theta_min 1.04
_diffrn_standards_number 0
_exptl_absorpt_coefficient_mu 0.064
_exptl_absorpt_correction_T_max 0.9936
_exptl_absorpt_correction_T_min 0.9904
_exptl_absorpt_correction_type multi-scan
_exptl_absorpt_process_details sadabs
_exptl_crystal_colour colourless
_exptl_crystal_density_diffrn 0.951
_exptl_crystal_density_method 'not measured'
_exptl_crystal_description block
_exptl_crystal_F_000 3840
_exptl_crystal_size_max 0.15
_exptl_crystal_size_mid 0.12
_exptl_crystal_size_min 0.10
_platon_squeeze_details
;
The disordered solvents within the void were not crystallographically
well defined.

The SQUEEZE routine of the program PLATON was used
in order to eliminate the contribution of disordered solvents molecules,
thereby a final model based only on the ordered part of the crystal structure
was obtained.

The SQUEEZE routine suggested that
a total potential solvent area volume of 3134.3 Ang^3^,
and a void electron population of 717 per cell.
Because the solvent we used in the synthesis is acetone,
the amount of the disordered solvent was about 24 per cell suggested by electron count.
The overall formula should be (C110H140O20).6(C3OH6), considering the contribution of solvent.

Refinement after the SQUEEZE routine gave significantly improved R values.
[R values before SQUEEZE]
R1 = 0.1700, wR2 = 0.4740, GooF = S = 1.943 for all data
;
_refine_diff_density_max 0.423
_refine_diff_density_min -0.400
_refine_diff_density_rms 0.076
_refine_ls_extinction_coef 0.00042(16)
_refine_ls_extinction_expression Fc^*^=kFc[1+0.001xFc^2^\l^3^/sin(2\q)]^-1/4^
_refine_ls_extinction_method SHELXL
_refine_ls_goodness_of_fit_ref 1.106
_refine_ls_hydrogen_treatment constr
_refine_ls_matrix_type full
_refine_ls_number_parameters 572
_refine_ls_number_reflns 10895
_refine_ls_number_restraints 0
_refine_ls_restrained_S_all 1.106
_refine_ls_R_factor_all 0.1302
_refine_ls_R_factor_gt 0.1013
_refine_ls_shift/su_max 0.000
_refine_ls_shift/su_mean 0.000
_refine_ls_structure_factor_coef Fsqd
_refine_ls_weighting_details 'calc w=1/[\s^2^(Fo^2^)+(0.1980P)^2^+8.8163P] where P=(Fo^2^+2Fc^2^)/3'
_refine_ls_weighting_scheme calc
_refine_ls_wR_factor_gt 0.3210
_refine_ls_wR_factor_ref 0.3394
_reflns_number_gt 6669
_reflns_number_total 10895
_reflns_threshold_expression >2sigma(I)
_cod_data_source_file c2cc36027f.txt
_cod_data_source_block m11226d
_cod_original_sg_symbol_H-M C2/c
_cod_database_code 7108545

loop_
_symmetry_equiv_pos_as_xyz
'x, y, z'
'-x, y, -z+1/2'
'x+1/2, y+1/2, z'
'-x+1/2, y+1/2, -z+1/2'
'-x, -y, -z'
'x, -y, z-1/2'
'-x+1/2, -y+1/2, -z'
'x+1/2, -y+1/2, z-1/2'

loop_
_atom_site_label
_atom_site_type_symbol
_atom_site_fract_x
_atom_site_fract_y
_atom_site_fract_z
_atom_site_U_iso_or_equiv
_atom_site_adp_type
_atom_site_occupancy
_atom_site_symmetry_multiplicity
_atom_site_calc_flag
_atom_site_refinement_flags
O1 O 0.01563(7) 0.5511(2) 0.14419(14) 0.0544(7) Uani 1 1 d .
O2 O 0.04118(7) 0.9232(2) 0.06136(14) 0.0578(7) Uani 1 1 d .
O3 O 0.08017(6) 0.5457(2) 0.03483(12) 0.0486(7) Uani 1 1 d .
O4 O 0.16122(6) 0.9044(2) 0.10259(12) 0.0532(7) Uani 1 1 d .
O5 O 0.20698(7) 0.5238(2) 0.20766(14) 0.0573(7) Uani 1 1 d .
O6 O 0.22969(7) 0.8978(2) 0.33837(13) 0.0570(7) Uani 1 1 d .
O7 O 0.22016(7) 0.5239(2) 0.42413(15) 0.0596(8) Uani 1 1 d .
O8 O 0.16660(6) 0.89439(19) 0.45375(12) 0.0473(6) Uani 1 1 d .
O9 O 0.10584(6) 0.5323(2) 0.41736(12) 0.0482(7) Uani 1 1 d .
O10 O 0.03794(7) 0.9155(2) 0.36277(14) 0.0590(8) Uani 1 1 d .
C1 C 0.00329(9) 0.7369(3) 0.18717(18) 0.0503(9) Uani 1 1 d .
H1A H 0.0108 0.8022 0.2128 0.060 Uiso 1 1 calc R
H1B H 0.0127 0.6757 0.2162 0.060 Uiso 1 1 calc R
C2 C 0.01688(8) 0.7363(3) 0.14427(16) 0.0416(8) Uani 1 1 d .
C3 C 0.02350(9) 0.8309(3) 0.12440(17) 0.0445(9) Uani 1 1 d .
H3 H 0.0210 0.8959 0.1404 0.053 Uiso 1 1 calc R
C4 C 0.03361(9) 0.8320(3) 0.08182(17) 0.0430(9) Uani 1 1 d .
C5 C 0.03681(8) 0.7383(3) 0.05699(16) 0.0410(8) Uani 1 1 d .
C6 C 0.03101(8) 0.6437(3) 0.07794(16) 0.0407(8) Uani 1 1 d .
H6 H 0.0336 0.5787 0.0620 0.049 Uiso 1 1 calc R
C7 C 0.02165(8) 0.6421(3) 0.12130(17) 0.0402(8) Uani 1 1 d .
C8 C 0.02260(11) 0.4524(3) 0.1262(2) 0.0594(11) Uani 1 1 d .
H8A H 0.0468 0.4497 0.1383 0.071 Uiso 1 1 calc R
H8B H 0.0076 0.4428 0.0801 0.071 Uiso 1 1 calc R
C9 C 0.01588(14) 0.3671(4) 0.1598(2) 0.0789(14) Uiso 1 1 d .
H9A H 0.0312 0.3764 0.2054 0.118 Uiso 1 1 calc R
H9B H 0.0200 0.2978 0.1477 0.118 Uiso 1 1 calc R
H9C H -0.0080 0.3714 0.1481 0.118 Uiso 1 1 calc R
C10 C 0.03649(13) 1.0226(3) 0.0836(2) 0.0662(12) Uani 1 1 d .
H10A H 0.0500 1.0242 0.1302 0.079 Uiso 1 1 calc R
H10B H 0.0120 1.0331 0.0684 0.079 Uiso 1 1 calc R
C11 C 0.04844(14) 1.1076(4) 0.0582(3) 0.0794(14) Uiso 1 1 d .
H11A H 0.0727 1.0965 0.0738 0.119 Uiso 1 1 calc R
H11B H 0.0455 1.1768 0.0722 0.119 Uiso 1 1 calc R
H11C H 0.0349 1.1049 0.0121 0.119 Uiso 1 1 calc R
C12 C 0.04651(9) 0.7381(3) 0.00792(16) 0.0464(9) Uani 1 1 d .
H12A H 0.0353 0.6773 -0.0208 0.056 Uiso 1 1 calc R
H12B H 0.0379 0.8036 -0.0174 0.056 Uiso 1 1 calc R
C13 C 0.08477(9) 0.7310(3) 0.03784(15) 0.0398(8) Uani 1 1 d .
C14 C 0.10447(9) 0.8226(3) 0.05370(16) 0.0449(9) Uani 1 1 d .
H14 H 0.0936 0.8898 0.0434 0.054 Uiso 1 1 calc R
C15 C 0.14035(9) 0.8162(3) 0.08487(17) 0.0435(9) Uani 1 1 d .
C16 C 0.15687(9) 0.7189(3) 0.10065(16) 0.0415(8) Uani 1 1 d .
C17 C 0.13678(9) 0.6279(3) 0.08354(16) 0.0439(9) Uani 1 1 d .
H17 H 0.1475 0.5606 0.0931 0.053 Uiso 1 1 calc R
C18 C 0.10114(9) 0.6341(3) 0.05252(16) 0.0414(8) Uani 1 1 d .
C19 C 0.09564(10) 0.4447(3) 0.0491(2) 0.0512(10) Uani 1 1 d .
H19A H 0.1115 0.4371 0.0953 0.061 Uiso 1 1 calc R
H19B H 0.1090 0.4361 0.0293 0.061 Uiso 1 1 calc R
C20 C 0.06824(12) 0.3624(3) 0.0248(2) 0.0632(12) Uani 1 1 d .
H20A H 0.0557 0.3697 0.0459 0.095 Uiso 1 1 calc R
H20B H 0.0787 0.2921 0.0333 0.095 Uiso 1 1 calc R
H20C H 0.0524 0.3716 -0.0207 0.095 Uiso 1 1 calc R
C21 C 0.14655(12) 1.0059(3) 0.0927(2) 0.0618(11) Uani 1 1 d .
H21A H 0.1341 1.0121 0.1146 0.074 Uiso 1 1 calc R
H21B H 0.1301 1.0181 0.0472 0.074 Uiso 1 1 calc R
C22 C 0.17463(14) 1.0853(4) 0.1181(2) 0.0808(15) Uani 1 1 d .
H22A H 0.1922 1.0674 0.1618 0.121 Uiso 1 1 calc R
H22B H 0.1654 1.1556 0.1167 0.121 Uiso 1 1 calc R
H22C H 0.1848 1.0850 0.0926 0.121 Uiso 1 1 calc R
C23 C 0.19538(9) 0.7111(3) 0.13912(18) 0.0494(9) Uani 1 1 d .
H23A H 0.2053 0.7723 0.1298 0.059 Uiso 1 1 calc R
H23B H 0.2026 0.6459 0.1277 0.059 Uiso 1 1 calc R
C24 C 0.20882(8) 0.7095(3) 0.20946(17) 0.0439(9) Uani 1 1 d .
C25 C 0.21360(9) 0.8049(3) 0.24080(17) 0.0457(9) Uani 1 1 d .
H25 H 0.2093 0.8697 0.2186 0.055 Uiso 1 1 calc R
C26 C 0.22476(9) 0.8062(3) 0.30469(17) 0.0419(8) Uani 1 1 d .
C27 C 0.23183(8) 0.7125(3) 0.33794(16) 0.0390(8) Uani 1 1 d .
C28 C 0.22658(8) 0.6177(3) 0.30628(17) 0.0452(9) Uani 1 1 d .
H28 H 0.2315 0.5530 0.3287 0.054 Uiso 1 1 calc R
C29 C 0.21410(9) 0.6160(3) 0.24179(17) 0.0435(9) Uani 1 1 d .
C30 C 0.20900(11) 0.4265(3) 0.2373(2) 0.0635(12) Uani 1 1 d .
H30A H 0.1949 0.4298 0.2558 0.076 Uiso 1 1 calc R
H30B H 0.2330 0.4125 0.2715 0.076 Uiso 1 1 calc R
C31 C 0.19647(13) 0.3408(4) 0.1900(3) 0.0788(15) Uani 1 1 d .
H31A H 0.1719 0.3499 0.1593 0.118 Uiso 1 1 calc R
H31B H 0.2005 0.2724 0.2111 0.118 Uiso 1 1 calc R
H31C H 0.2087 0.3433 0.1682 0.118 Uiso 1 1 calc R
C32 C 0.22190(12) 0.9963(3) 0.3057(2) 0.0579(11) Uani 1 1 d .
H32A H 0.1977 0.9975 0.2701 0.069 Uiso 1 1 calc R
H32B H 0.2367 1.0070 0.2890 0.069 Uiso 1 1 calc R
C33 C 0.22826(14) 1.0814(4) 0.3524(2) 0.0766(14) Uiso 1 1 d .
H33A H 0.2109 1.0770 0.3633 0.115 Uiso 1 1 calc R
H33B H 0.2269 1.1507 0.3338 0.115 Uiso 1 1 calc R
H33C H 0.2511 1.0721 0.3905 0.115 Uiso 1 1 calc R
C34 C 0.24539(9) 0.7126(3) 0.40750(17) 0.0478(9) Uani 1 1 d .
H34A H 0.2594 0.7769 0.4268 0.057 Uiso 1 1 calc R
H34B H 0.2606 0.6506 0.4273 0.057 Uiso 1 1 calc R
C35 C 0.21762(8) 0.7094(3) 0.42194(16) 0.0417(8) Uani 1 1 d .
C36 C 0.20418(8) 0.8032(3) 0.42816(16) 0.0415(8) Uani 1 1 d .
H36 H 0.2116 0.8685 0.4208 0.050 Uiso 1 1 calc R
C37 C 0.17998(8) 0.8035(3) 0.44502(16) 0.0390(8) Uani 1 1 d .
C38 C 0.16910(8) 0.7084(3) 0.45625(15) 0.0384(8) Uani 1 1 d .
C39 C 0.18192(9) 0.6150(3) 0.44906(17) 0.0444(9) Uani 1 1 d .
H39 H 0.1743 0.5498 0.4561 0.053 Uiso 1 1 calc R
C40 C 0.20591(9) 0.6145(3) 0.43152(17) 0.0435(8) Uani 1 1 d .
C41 C 0.20960(13) 0.4252(3) 0.4347(3) 0.0696(13) Uani 1 1 d .
H41A H 0.1845 0.4172 0.4065 0.083 Uiso 1 1 calc R
H41B H 0.2159 0.4201 0.4789 0.083 Uiso 1 1 calc R
C42 C 0.22767(15) 0.3407(5) 0.4212(3) 0.0898(16) Uiso 1 1 d .
H42A H 0.2203 0.3441 0.3767 0.135 Uiso 1 1 calc R
H42B H 0.2220 0.2711 0.4302 0.135 Uiso 1 1 calc R
H42C H 0.2525 0.3518 0.4478 0.135 Uiso 1 1 calc R
C43 C 0.17916(11) 0.9931(3) 0.4461(2) 0.0525(10) Uani 1 1 d .
H43A H 0.1738 0.9997 0.4026 0.063 Uiso 1 1 calc R
H43B H 0.2043 0.9971 0.4755 0.063 Uiso 1 1 calc R
C44 C 0.16211(13) 1.0807(3) 0.4599(3) 0.0699(13) Uani 1 1 d .
H44A H 0.1373 1.0773 0.4298 0.105 Uiso 1 1 calc R
H44B H 0.1707 1.1490 0.4560 0.105 Uiso 1 1 calc R
H44C H 0.1672 1.0726 0.5028 0.105 Uiso 1 1 calc R
C45 C 0.14587(9) 0.7068(3) 0.48193(17) 0.0470(9) Uani 1 1 d .
H45A H 0.1526 0.7657 0.5122 0.056 Uiso 1 1 calc R
H45B H 0.1500 0.6401 0.5056 0.056 Uiso 1 1 calc R
C46 C 0.10732(9) 0.7157(3) 0.43267(17) 0.0424(8) Uani 1 1 d .
C47 C 0.09108(10) 0.8125(3) 0.41971(18) 0.0484(9) Uani 1 1 d .
H47 H 0.1043 0.8743 0.4390 0.058 Uiso 1 1 calc R
C48 C 0.05546(9) 0.8215(3) 0.37860(18) 0.0460(9) Uani 1 1 d .
C49 C 0.03614(9) 0.7311(3) 0.35212(16) 0.0427(8) Uani 1 1 d .
C50 C 0.05250(9) 0.6341(3) 0.36409(17) 0.0458(9) Uani 1 1 d .
H50 H 0.0393 0.5721 0.3451 0.055 Uiso 1 1 calc R
C51 C 0.08801(9) 0.6261(3) 0.40348(16) 0.0404(8) Uani 1 1 d .
C52 C 0.08674(10) 0.4359(3) 0.39576(19) 0.0516(10) Uani 1 1 d .
H52A H 0.0715 0.4364 0.3492 0.062 Uiso 1 1 calc R
H52B H 0.0724 0.4278 0.4136 0.062 Uiso 1 1 calc R
C53 C 0.11166(12) 0.3469(3) 0.4166(2) 0.0631(11) Uani 1 1 d .
H53A H 0.1251 0.3541 0.3973 0.095 Uiso 1 1 calc R
H53B H 0.0992 0.2797 0.4038 0.095 Uiso 1 1 calc R
H53C H 0.1271 0.3485 0.4626 0.095 Uiso 1 1 calc R
C54 C 0.05610(12) 1.0097(4) 0.3864(3) 0.0763(14) Uani 1 1 d .
H54A H 0.0739 1.0145 0.3762 0.092 Uiso 1 1 calc R
H54B H 0.0676 1.0114 0.4327 0.092 Uiso 1 1 calc R
C55 C 0.03222(14) 1.1009(4) 0.3580(3) 0.0825(15) Uiso 1 1 d .
H55A H 0.0222 1.1019 0.3124 0.124 Uiso 1 1 calc R
H55B H 0.0448 1.1668 0.3766 0.124 Uiso 1 1 calc R
H55C H 0.0139 1.0940 0.3663 0.124 Uiso 1 1 calc R

loop_
_atom_site_aniso_label
_atom_site_aniso_U_11
_atom_site_aniso_U_22
_atom_site_aniso_U_33
_atom_site_aniso_U_23
_atom_site_aniso_U_13
_atom_site_aniso_U_12
O1 0.0577(16) 0.0537(17) 0.0667(18) 0.0111(13) 0.0434(15) 0.0010(13)
O2 0.0622(17) 0.0547(17) 0.0720(19) 0.0098(14) 0.0463(15) 0.0015(13)
O3 0.0416(13) 0.0485(15) 0.0587(16) -0.0104(12) 0.0289(12) -0.0108(11)
O4 0.0451(14) 0.0587(17) 0.0505(15) -0.0020(13) 0.0223(12) -0.0155(12)
O5 0.0641(17) 0.0531(17) 0.0581(17) -0.0164(13) 0.0352(14) -0.0019(13)
O6 0.0694(18) 0.0515(17) 0.0521(16) -0.0094(13) 0.0340(14) -0.0118(13)
O7 0.0578(17) 0.0531(17) 0.078(2) -0.0045(14) 0.0435(16) 0.0006(13)
O8 0.0494(14) 0.0451(15) 0.0574(16) -0.0019(12) 0.0354(13) -0.0016(11)
O9 0.0397(13) 0.0532(16) 0.0524(15) -0.0108(12) 0.0253(12) -0.0017(11)
O10 0.0495(15) 0.0512(17) 0.078(2) 0.0032(14) 0.0357(15) 0.0012(13)
C1 0.042(2) 0.067(3) 0.042(2) 0.0022(18) 0.0227(17) -0.0009(17)
C2 0.0305(16) 0.056(2) 0.0364(18) 0.0005(16) 0.0166(15) -0.0018(15)
C3 0.0351(18) 0.049(2) 0.049(2) -0.0029(17) 0.0228(16) -0.0026(15)
C4 0.0368(18) 0.047(2) 0.0434(19) 0.0070(16) 0.0207(16) -0.0030(15)
C5 0.0268(16) 0.057(2) 0.0390(18) 0.0019(16) 0.0172(15) -0.0041(15)
C6 0.0304(17) 0.049(2) 0.0411(19) 0.0015(16) 0.0185(15) -0.0010(15)
C7 0.0282(16) 0.047(2) 0.0436(19) 0.0051(16) 0.0179(15) -0.0011(14)
C8 0.060(2) 0.052(2) 0.067(3) 0.005(2) 0.034(2) -0.0056(19)
C10 0.070(3) 0.049(3) 0.080(3) -0.001(2) 0.041(3) -0.011(2)
C12 0.0388(19) 0.062(2) 0.0362(18) 0.0030(16) 0.0189(16) -0.0057(16)
C13 0.0369(17) 0.054(2) 0.0319(17) -0.0037(15) 0.0205(15) -0.0097(16)
C14 0.0411(19) 0.056(2) 0.0384(18) 0.0008(16) 0.0219(16) -0.0020(16)
C15 0.0423(19) 0.054(2) 0.0396(19) -0.0066(16) 0.0257(16) -0.0144(16)
C16 0.0350(17) 0.058(2) 0.0346(17) -0.0084(16) 0.0210(15) -0.0076(16)
C17 0.0402(19) 0.058(2) 0.0405(19) -0.0113(16) 0.0264(16) -0.0038(16)
C18 0.0391(18) 0.053(2) 0.0388(18) -0.0102(16) 0.0252(15) -0.0104(16)
C19 0.050(2) 0.055(2) 0.057(2) -0.0076(19) 0.0341(19) -0.0076(18)
C20 0.073(3) 0.054(3) 0.078(3) -0.012(2) 0.051(3) -0.017(2)
C21 0.068(3) 0.056(3) 0.056(2) -0.004(2) 0.029(2) -0.013(2)
C22 0.092(4) 0.064(3) 0.068(3) -0.006(2) 0.031(3) -0.028(3)
C23 0.0407(19) 0.066(3) 0.049(2) -0.0119(18) 0.0292(17) -0.0101(17)
C24 0.0306(17) 0.062(2) 0.0409(19) -0.0121(17) 0.0207(15) -0.0058(16)
C25 0.0403(19) 0.052(2) 0.045(2) -0.0058(17) 0.0230(17) -0.0062(16)
C26 0.0398(19) 0.046(2) 0.0425(19) -0.0139(16) 0.0237(16) -0.0114(15)
C27 0.0309(16) 0.046(2) 0.0413(18) -0.0063(15) 0.0199(15) -0.0044(14)
C28 0.0349(18) 0.055(2) 0.047(2) -0.0052(17) 0.0225(16) 0.0016(15)
C29 0.0376(18) 0.050(2) 0.046(2) -0.0103(17) 0.0247(16) -0.0012(15)
C30 0.057(2) 0.054(3) 0.083(3) -0.016(2) 0.040(2) -0.0034(19)
C31 0.075(3) 0.061(3) 0.096(4) -0.022(3) 0.043(3) -0.004(2)
C32 0.067(3) 0.048(2) 0.070(3) -0.007(2) 0.044(2) -0.0051(19)
C34 0.0396(19) 0.062(2) 0.041(2) -0.0041(17) 0.0211(16) -0.0025(17)
C35 0.0311(17) 0.055(2) 0.0317(17) -0.0050(15) 0.0121(14) -0.0031(15)
C36 0.0355(18) 0.049(2) 0.0352(18) -0.0011(15) 0.0160(15) -0.0034(15)
C37 0.0324(17) 0.046(2) 0.0360(17) -0.0034(15) 0.0167(15) 0.0003(15)
C38 0.0293(16) 0.052(2) 0.0309(16) -0.0016(15) 0.0144(14) -0.0016(14)
C39 0.0376(18) 0.044(2) 0.045(2) -0.0014(16) 0.0179(16) -0.0061(15)
C40 0.0354(18) 0.045(2) 0.047(2) -0.0039(16) 0.0199(16) -0.0013(15)
C41 0.073(3) 0.048(3) 0.096(4) -0.006(2) 0.050(3) -0.002(2)
C43 0.058(2) 0.051(2) 0.061(2) 0.0024(18) 0.040(2) 0.0011(18)
C44 0.084(3) 0.048(3) 0.100(4) 0.000(2) 0.064(3) 0.002(2)
C45 0.045(2) 0.058(2) 0.0400(19) -0.0063(17) 0.0241(17) -0.0067(17)
C46 0.0375(18) 0.056(2) 0.0405(19) -0.0002(16) 0.0252(16) -0.0014(16)
C47 0.049(2) 0.050(2) 0.055(2) -0.0006(18) 0.0340(19) -0.0045(17)
C48 0.042(2) 0.054(2) 0.051(2) 0.0020(17) 0.0306(18) -0.0028(17)
C49 0.0388(18) 0.060(2) 0.0377(18) -0.0005(16) 0.0260(16) 0.0009(16)
C50 0.0415(19) 0.058(2) 0.044(2) -0.0106(17) 0.0270(17) -0.0067(17)
C51 0.0388(18) 0.052(2) 0.0391(18) -0.0024(16) 0.0267(16) -0.0021(16)
C52 0.046(2) 0.060(2) 0.053(2) -0.0061(19) 0.0299(18) -0.0039(18)
C53 0.071(3) 0.061(3) 0.066(3) -0.008(2) 0.042(2) 0.001(2)
C54 0.059(3) 0.065(3) 0.095(4) 0.005(3) 0.036(3) -0.003(2)

loop_
_atom_type_symbol
_atom_type_description
_atom_type_scat_dispersion_real
_atom_type_scat_dispersion_imag
_atom_type_scat_source
C C 0.0033 0.0016 'International Tables Vol C Tables 4.2.6.8 and 6.1.1.4'
H H 0.0000 0.0000 'International Tables Vol C Tables 4.2.6.8 and 6.1.1.4'
O O 0.0106 0.0060 'International Tables Vol C Tables 4.2.6.8 and 6.1.1.4'

loop_
_geom_angle_atom_site_label_1
_geom_angle_atom_site_label_2
_geom_angle_atom_site_label_3
_geom_angle
_geom_angle_site_symmetry_1
_geom_angle_site_symmetry_3
C7 O1 C8 117.8(3) . .
C4 O2 C10 117.5(3) . .
C18 O3 C19 118.4(3) . .
C15 O4 C21 119.4(3) . .
C29 O5 C30 118.7(3) . .
C26 O6 C32 118.1(3) . .
C40 O7 C41 117.8(3) . .
C37 O8 C43 117.1(3) . .
C51 O9 C52 118.3(3) . .
C48 O10 C54 119.4(3) . .
C2 C1 C49 110.2(3) . 2
C2 C1 H1A 109.6 . .
C49 C1 H1A 109.6 2 .
C2 C1 H1B 109.6 . .
C49 C1 H1B 109.6 2 .
H1A C1 H1B 108.1 . .
C7 C2 C3 118.0(3) . .
C7 C2 C1 121.3(3) . .
C3 C2 C1 120.6(3) . .
C4 C3 C2 121.3(3) . .
C4 C3 H3 119.3 . .
C2 C3 H3 119.3 . .
C3 C4 O2 123.9(3) . .
C3 C4 C5 120.3(3) . .
O2 C4 C5 115.8(3) . .
C4 C5 C6 118.4(3) . .
C4 C5 C12 121.2(3) . .
C6 C5 C12 120.5(3) . .
C7 C6 C5 121.4(3) . .
C7 C6 H6 119.3 . .
C5 C6 H6 119.3 . .
C6 C7 O1 124.4(3) . .
C6 C7 C2 120.4(3) . .
O1 C7 C2 115.2(3) . .
O1 C8 C9 107.5(4) . .
O1 C8 H8A 110.2 . .
C9 C8 H8A 110.2 . .
O1 C8 H8B 110.2 . .
C9 C8 H8B 110.2 . .
H8A C8 H8B 108.5 . .
C8 C9 H9A 109.5 . .
C8 C9 H9B 109.5 . .
H9A C9 H9B 109.5 . .
C8 C9 H9C 109.5 . .
H9A C9 H9C 109.5 . .
H9B C9 H9C 109.5 . .
O2 C10 C11 107.0(4) . .
O2 C10 H10A 110.3 . .
C11 C10 H10A 110.3 . .
O2 C10 H10B 110.3 . .
C11 C10 H10B 110.3 . .
H10A C10 H10B 108.6 . .
C10 C11 H11A 109.5 . .
C10 C11 H11B 109.5 . .
H11A C11 H11B 109.5 . .
C10 C11 H11C 109.5 . .
H11A C11 H11C 109.5 . .
H11B C11 H11C 109.5 . .
C13 C12 C5 112.0(3) . .
C13 C12 H12A 109.2 . .
C5 C12 H12A 109.2 . .
C13 C12 H12B 109.2 . .
C5 C12 H12B 109.2 . .
H12A C12 H12B 107.9 . .
C18 C13 C14 118.7(3) . .
C18 C13 C12 120.9(3) . .
C14 C13 C12 120.3(3) . .
C13 C14 C15 120.4(3) . .
C13 C14 H14 119.8 . .
C15 C14 H14 119.8 . .
O4 C15 C16 116.2(3) . .
O4 C15 C14 122.9(3) . .
C16 C15 C14 120.9(3) . .
C15 C16 C17 118.0(3) . .
C15 C16 C23 121.3(3) . .
C17 C16 C23 120.5(3) . .
C16 C17 C18 121.2(3) . .
C16 C17 H17 119.4 . .
C18 C17 H17 119.4 . .
C13 C18 O3 116.1(3) . .
C13 C18 C17 120.8(3) . .
O3 C18 C17 123.1(3) . .
O3 C19 C20 108.9(3) . .
O3 C19 H19A 109.9 . .
C20 C19 H19A 109.9 . .
O3 C19 H19B 109.9 . .
C20 C19 H19B 109.9 . .
H19A C19 H19B 108.3 . .
C19 C20 H20A 109.5 . .
C19 C20 H20B 109.5 . .
H20A C20 H20B 109.5 . .
C19 C20 H20C 109.5 . .
H20A C20 H20C 109.5 . .
H20B C20 H20C 109.5 . .
O4 C21 C22 108.2(4) . .
O4 C21 H21A 110.1 . .
C22 C21 H21A 110.1 . .
O4 C21 H21B 110.1 . .
C22 C21 H21B 110.1 . .
H21A C21 H21B 108.4 . .
C21 C22 H22A 109.5 . .
C21 C22 H22B 109.5 . .
H22A C22 H22B 109.5 . .
C21 C22 H22C 109.5 . .
H22A C22 H22C 109.5 . .
H22B C22 H22C 109.5 . .
C16 C23 C24 110.3(3) . .
C16 C23 H23A 109.6 . .
C24 C23 H23A 109.6 . .
C16 C23 H23B 109.6 . .
C24 C23 H23B 109.6 . .
H23A C23 H23B 108.1 . .
C29 C24 C25 119.0(3) . .
C29 C24 C23 121.8(3) . .
C25 C24 C23 119.1(4) . .
C24 C25 C26 120.6(4) . .
C24 C25 H25 119.7 . .
C26 C25 H25 119.7 . .
O6 C26 C27 116.1(3) . .
O6 C26 C25 123.5(3) . .
C27 C26 C25 120.4(3) . .
C26 C27 C28 118.7(3) . .
C26 C27 C34 121.1(3) . .
C28 C27 C34 120.2(3) . .
C27 C28 C29 121.0(4) . .
C27 C28 H28 119.5 . .
C29 C28 H28 119.5 . .
O5 C29 C24 116.7(3) . .
O5 C29 C28 123.2(3) . .
C24 C29 C28 120.1(3) . .
O5 C30 C31 109.1(4) . .
O5 C30 H30A 109.9 . .
C31 C30 H30A 109.9 . .
O5 C30 H30B 109.9 . .
C31 C30 H30B 109.9 . .
H30A C30 H30B 108.3 . .
C30 C31 H31A 109.5 . .
C30 C31 H31B 109.5 . .
H31A C31 H31B 109.5 . .
C30 C31 H31C 109.5 . .
H31A C31 H31C 109.5 . .
H31B C31 H31C 109.5 . .
O6 C32 C33 107.0(4) . .
O6 C32 H32A 110.3 . .
C33 C32 H32A 110.3 . .
O6 C32 H32B 110.3 . .
C33 C32 H32B 110.3 . .
H32A C32 H32B 108.6 . .
C32 C33 H33A 109.5 . .
C32 C33 H33B 109.5 . .
H33A C33 H33B 109.5 . .
C32 C33 H33C 109.5 . .
H33A C33 H33C 109.5 . .
H33B C33 H33C 109.5 . .
C27 C34 C35 113.8(3) . .
C27 C34 H34A 108.8 . .
C35 C34 H34A 108.8 . .
C27 C34 H34B 108.8 . .
C35 C34 H34B 108.8 . .
H34A C34 H34B 107.7 . .
C36 C35 C40 118.5(3) . .
C36 C35 C34 119.7(3) . .
C40 C35 C34 121.7(3) . .
C35 C36 C37 121.2(3) . .
C35 C36 H36 119.4 . .
C37 C36 H36 119.4 . .
O8 C37 C38 116.4(3) . .
O8 C37 C36 123.6(3) . .
C38 C37 C36 119.9(3) . .
C39 C38 C37 119.0(3) . .
C39 C38 C45 119.8(3) . .
C37 C38 C45 121.0(3) . .
C38 C39 C40 121.1(3) . .
C38 C39 H39 119.4 . .
C40 C39 H39 119.4 . .
O7 C40 C35 115.6(3) . .
O7 C40 C39 124.3(3) . .
C35 C40 C39 120.1(3) . .
O7 C41 C42 107.0(4) . .
O7 C41 H41A 110.3 . .
C42 C41 H41A 110.3 . .
O7 C41 H41B 110.3 . .
C42 C41 H41B 110.3 . .
H41A C41 H41B 108.6 . .
C41 C42 H42A 109.5 . .
C41 C42 H42B 109.5 . .
H42A C42 H42B 109.5 . .
C41 C42 H42C 109.5 . .
H42A C42 H42C 109.5 . .
H42B C42 H42C 109.5 . .
O8 C43 C44 108.0(3) . .
O8 C43 H43A 110.1 . .
C44 C43 H43A 110.1 . .
O8 C43 H43B 110.1 . .
C44 C43 H43B 110.1 . .
H43A C43 H43B 108.4 . .
C43 C44 H44A 109.5 . .
C43 C44 H44B 109.5 . .
H44A C44 H44B 109.5 . .
C43 C44 H44C 109.5 . .
H44A C44 H44C 109.5 . .
H44B C44 H44C 109.5 . .
C38 C45 C46 115.8(3) . .
C38 C45 H45A 108.3 . .
C46 C45 H45A 108.3 . .
C38 C45 H45B 108.3 . .
C46 C45 H45B 108.3 . .
H45A C45 H45B 107.4 . .
C47 C46 C51 119.1(3) . .
C47 C46 C45 120.3(3) . .
C51 C46 C45 120.4(3) . .
C46 C47 C48 121.4(4) . .
C46 C47 H47 119.3 . .
C48 C47 H47 119.3 . .
O10 C48 C49 116.7(3) . .
O10 C48 C47 124.1(3) . .
C49 C48 C47 119.2(3) . .
C48 C49 C50 119.4(3) . .
C48 C49 C1 120.4(3) . 2
C50 C49 C1 120.1(3) . 2
C49 C50 C51 121.0(3) . .
C49 C50 H50 119.5 . .
C51 C50 H50 119.5 . .
O9 C51 C46 116.3(3) . .
O9 C51 C50 124.0(3) . .
C46 C51 C50 119.7(3) . .
O9 C52 C53 107.9(3) . .
O9 C52 H52A 110.1 . .
C53 C52 H52A 110.1 . .
O9 C52 H52B 110.1 . .
C53 C52 H52B 110.1 . .
H52A C52 H52B 108.4 . .
C52 C53 H53A 109.5 . .
C52 C53 H53B 109.5 . .
H53A C53 H53B 109.5 . .
C52 C53 H53C 109.5 . .
H53A C53 H53C 109.5 . .
H53B C53 H53C 109.5 . .
O10 C54 C55 109.7(4) . .
O10 C54 H54A 109.7 . .
C55 C54 H54A 109.7 . .
O10 C54 H54B 109.7 . .
C55 C54 H54B 109.7 . .
H54A C54 H54B 108.2 . .
C54 C55 H55A 109.5 . .
C54 C55 H55B 109.5 . .
H55A C55 H55B 109.5 . .
C54 C55 H55C 109.5 . .
H55A C55 H55C 109.5 . .
H55B C55 H55C 109.5 . .

loop_
_geom_bond_atom_site_label_1
_geom_bond_atom_site_label_2
_geom_bond_distance
_geom_bond_site_symmetry_2
O1 C7 1.382(4) .
O1 C8 1.424(5) .
O2 C4 1.383(4) .
O2 C10 1.441(5) .
O3 C18 1.389(4) .
O3 C19 1.413(5) .
O4 C15 1.384(4) .
O4 C21 1.411(5) .
O5 C29 1.380(4) .
O5 C30 1.416(5) .
O6 C26 1.381(4) .
O6 C32 1.429(5) .
O7 C40 1.385(4) .
O7 C41 1.418(5) .
O8 C37 1.380(4) .
O8 C43 1.434(4) .
O9 C51 1.380(4) .
O9 C52 1.431(4) .
O10 C48 1.372(5) .
O10 C54 1.395(5) .
C1 C2 1.517(5) .
C1 C49 1.541(5) 2
C1 H1A 0.9900 .
C1 H1B 0.9900 .
C2 C7 1.394(5) .
C2 C3 1.394(5) .
C3 C4 1.383(5) .
C3 H3 0.9500 .
C4 C5 1.386(5) .
C5 C6 1.392(5) .
C5 C12 1.527(5) .
C6 C7 1.376(5) .
C6 H6 0.9500 .
C8 C9 1.504(6) .
C8 H8A 0.9900 .
C8 H8B 0.9900 .
C9 H9A 0.9800 .
C9 H9B 0.9800 .
C9 H9C 0.9800 .
C10 C11 1.501(6) .
C10 H10A 0.9900 .
C10 H10B 0.9900 .
C11 H11A 0.9800 .
C11 H11B 0.9800 .
C11 H11C 0.9800 .
C12 C13 1.510(5) .
C12 H12A 0.9900 .
C12 H12B 0.9900 .
C13 C18 1.383(5) .
C13 C14 1.394(5) .
C14 C15 1.407(5) .
C14 H14 0.9500 .
C15 C16 1.390(5) .
C16 C17 1.394(5) .
C16 C23 1.506(5) .
C17 C18 1.397(5) .
C17 H17 0.9500 .
C19 C20 1.495(5) .
C19 H19A 0.9900 .
C19 H19B 0.9900 .
C20 H20A 0.9800 .
C20 H20B 0.9800 .
C20 H20C 0.9800 .
C21 C22 1.487(6) .
C21 H21A 0.9900 .
C21 H21B 0.9900 .
C22 H22A 0.9800 .
C22 H22B 0.9800 .
C22 H22C 0.9800 .
C23 C24 1.530(5) .
C23 H23A 0.9900 .
C23 H23B 0.9900 .
C24 C29 1.381(5) .
C24 C25 1.394(5) .
C25 C26 1.401(5) .
C25 H25 0.9500 .
C26 C27 1.385(5) .
C27 C28 1.388(5) .
C27 C34 1.510(5) .
C28 C29 1.401(5) .
C28 H28 0.9500 .
C30 C31 1.479(6) .
C30 H30A 0.9900 .
C30 H30B 0.9900 .
C31 H31A 0.9800 .
C31 H31B 0.9800 .
C31 H31C 0.9800 .
C32 C33 1.502(6) .
C32 H32A 0.9900 .
C32 H32B 0.9900 .
C33 H33A 0.9800 .
C33 H33B 0.9800 .
C33 H33C 0.9800 .
C34 C35 1.515(5) .
C34 H34A 0.9900 .
C34 H34B 0.9900 .
C35 C36 1.388(5) .
C35 C40 1.392(5) .
C36 C37 1.397(5) .
C36 H36 0.9500 .
C37 C38 1.391(5) .
C38 C39 1.378(5) .
C38 C45 1.526(5) .
C39 C40 1.401(5) .
C39 H39 0.9500 .
C41 C42 1.507(7) .
C41 H41A 0.9900 .
C41 H41B 0.9900 .
C42 H42A 0.9800 .
C42 H42B 0.9800 .
C42 H42C 0.9800 .
C43 C44 1.506(6) .
C43 H43A 0.9900 .
C43 H43B 0.9900 .
C44 H44A 0.9800 .
C44 H44B 0.9800 .
C44 H44C 0.9800 .
C45 C46 1.534(5) .
C45 H45A 0.9900 .
C45 H45B 0.9900 .
C46 C47 1.381(5) .
C46 C51 1.385(5) .
C47 C48 1.403(5) .
C47 H47 0.9500 .
C48 C49 1.382(5) .
C49 C50 1.388(5) .
C49 C1 1.541(5) 2
C50 C51 1.394(5) .
C50 H50 0.9500 .
C52 C53 1.491(6) .
C52 H52A 0.9900 .
C52 H52B 0.9900 .
C53 H53A 0.9800 .
C53 H53B 0.9800 .
C53 H53C 0.9800 .
C54 C55 1.488(7) .
C54 H54A 0.9900 .
C54 H54B 0.9900 .
C55 H55A 0.9800 .
C55 H55B 0.9800 .
C55 H55C 0.9800 .

loop_
_platon_squeeze_void_nr
_platon_squeeze_void_average_x
_platon_squeeze_void_average_y
_platon_squeeze_void_average_z
_platon_squeeze_void_volume
_platon_squeeze_void_count_electrons
1 0.000 0.099 0.250 742.9 177.9
2 0.000 -0.127 0.750 743.3 178.0
3 0.500 -0.169 0.250 742.9 177.9
4 0.500 0.143 0.750 743.3 178.0
5 0.301 0.040 0.914 8.7 0.3
6 0.500 0.042 0.750 8.9 0.4
7 0.699 0.040 0.586 8.7 0.3
8 0.298 0.217 0.470 6.8 0.2
9 0.702 0.217 0.030 6.8 0.1
10 0.202 0.283 0.530 6.8 0.2
11 0.798 0.283 0.970 6.8 0.2
12 0.000 0.458 0.250 9.3 0.4
13 0.199 0.459 0.086 8.7 0.3
14 0.801 0.459 0.414 8.7 0.3
15 0.000 0.542 0.750 8.9 0.4
16 0.199 0.540 0.586 8.7 0.3
17 0.801 0.540 0.914 8.7 0.3
18 0.202 0.717 0.030 6.8 0.1
19 0.798 0.717 0.470 6.8 0.2
20 0.298 0.783 0.970 6.8 0.2
21 0.702 0.783 0.530 6.8 0.2
22 0.301 0.959 0.414 8.7 0.3
23 0.500 0.958 0.250 9.3 0.4
24 0.699 0.959 0.086 8.7 0.3
